data_7215467
loop_
_publ_author_name
'Kirby, Isabelle L.'
'Brightwell, Mark'
'Pitak, Mateusz B.'
'Wilson, Claire'
'Coles, Simon J.'
'Gale, Philip A.'

_publ_section_title
;
 Systematic experimental charge density analysis of anion receptor
 complexes.
;
_journal_issue 22
_journal_name_full 'Physical chemistry chemical physics : PCCP'
_journal_page_first 10943
_journal_page_last 10958
_journal_paper_doi 10.1039/c3cp54858a
_journal_volume 16
_journal_year 2014
_chemical_compound_source 'Isabelle Kirby'
_chemical_formula_moiety 'C13 H10 N4 O5, C4 H12 N, Cl'
_chemical_formula_sum 'C17 H22 Cl N5 O5'
_chemical_formula_weight 411.85
_chemical_name_systematic
;
 1,3-bis(4-nitrophenyl)urea with tetramethylammonium chloride
;
_space_group_IT_number 2
_symmetry_cell_setting triclinic
_symmetry_space_group_name_Hall '-P 1'
_symmetry_space_group_name_H-M 'P -1'
_cell_angle_alpha 83.1860(10)
_cell_angle_beta 71.662(2)
_cell_angle_gamma 80.423(2)
_cell_formula_units_Z 2
_cell_length_a 7.6033(2)
_cell_length_b 11.4827(3)
_cell_length_c 11.8705(4)
_cell_measurement_reflns_used 21504
_cell_measurement_temperature 100(2)
_cell_measurement_theta_max 27.48
_cell_measurement_theta_min 2.91
_cell_volume 967.59(5)
_computing_cell_refinement 'DENZO (Otwinowski & Minor, 1997) & COLLECT (Hooft, R.W.W., 1998)'
_computing_data_collection 'COLLECT (Hooft, R.W.W., 1998)'
_computing_data_reduction 'DENZO (Otwinowski & Minor, 1997) & COLLECT (Hooft, R.W.W., 1998)'
_computing_molecular_graphics 'Volkov et al, (2006)'
_computing_publication_material 'Volkov et al, (2006)'
_computing_structure_refinement 'Volkov et al, (2006)'
_computing_structure_solution 'SHELXS-97 (Sheldrick, 1997)'
_diffrn_ambient_temperature 100(2)
_diffrn_detector_area_resol_mean 9.091
_diffrn_measured_fraction_theta_full 0.999
_diffrn_measured_fraction_theta_max 0.992
_diffrn_measurement_device_type 'Bruker-Nonius CCD camera on \k-goniostat'
_diffrn_measurement_method '\f & \w scans to fill the asymmetric unit'
_diffrn_radiation_monochromator graphite
_diffrn_radiation_source 'Bruker Nonius FR591 Rotating Anode'
_diffrn_radiation_type MoK\a
_diffrn_radiation_wavelength 0.71073
_diffrn_reflns_av_R_equivalents 0.0000
_diffrn_reflns_av_sigmaI/netI 0.0418
_diffrn_reflns_limit_h_max 17
_diffrn_reflns_limit_h_min -16
_diffrn_reflns_limit_k_max 26
_diffrn_reflns_limit_k_min -26
_diffrn_reflns_limit_l_max 27
_diffrn_reflns_limit_l_min 0
_diffrn_reflns_number 25085
_diffrn_reflns_reduction_process
;
 Scaled and merged with Sortav
 R.H. Blessing, (1987) Cryst. Rev. 1, 3-58
 R.H. Blessing, (1989) J. Appl. Cryst. 22, 396-397
;
_diffrn_reflns_theta_full 54.02
_diffrn_reflns_theta_max 55.40
_diffrn_reflns_theta_min 3.58
_diffrn_standards_number 0
_exptl_absorpt_coefficient_mu 0.237
_exptl_absorpt_correction_T_max 0.9541
_exptl_absorpt_correction_T_min 0.8708
_exptl_absorpt_correction_type multi-scan
_exptl_absorpt_process_details
;
SADABS V2.10 (Sheldrick, G.M., 2003)
;
_exptl_crystal_colour yellow
_exptl_crystal_density_diffrn 1.414
_exptl_crystal_density_method 'not measured'
_exptl_crystal_description block
_exptl_crystal_F_000 432
_exptl_crystal_size_max 0.60
_exptl_crystal_size_mid 0.24
_exptl_crystal_size_min 0.20
_refine_diff_density_max 0.619
_refine_diff_density_min -0.334
_refine_diff_density_rms 0.069
_refine_ls_extinction_method none
_refine_ls_goodness_of_fit_ref 1.397
_refine_ls_hydrogen_treatment constr
_refine_ls_matrix_type full
_refine_ls_number_parameters 771
_refine_ls_number_reflns 17926
_refine_ls_number_restraints 0
_refine_ls_R_factor_all 0.071
_refine_ls_R_factor_gt 0.038
_refine_ls_shift/su_max 0
_refine_ls_structure_factor_coef F
_refine_ls_weighting_details
;
        calc w1 = 1/[s^2^(Fo)]
;
_refine_ls_weighting_scheme calc
_refine_ls_wR_factor_ref 0.029
_reflns_number_gt 18067
_reflns_number_total 25085
_reflns_threshold_expression >2\s(I)
_cod_data_source_file c3cp54858a2.cif
_cod_data_source_block crystalstructure_4
_cod_depositor_comments 'Adding full bibliography for 7215467--7215471.cif.'
_cod_database_code 7215467

loop_
_space_group_symop_id
_space_group_symop_operation_xyz
1 +X,+Y,+Z
2 -X,-Y,-Z

loop_
_atom_local_axes_atom_label
_atom_local_axes_atom0
_atom_local_axes_ax1
_atom_local_axes_atom1
_atom_local_axes_atom2
_atom_local_axes_ax2
CL(1) H(3A) Z CL(1) H(2A) Y
O(1) C(7) X O(1) C(13) Y
O(2) N(1) X O(2) O(3) Y
O(3) N(1) -X O(3) O(2) Y
O(5) N(4) -X O(5) O(4) Y
O(4) N(4) X O(4) O(5) Y
N(1) C(1) Z N(1) O(2) Y
N(2) C(4) X N(2) C(7) Y
N(3) C(8) X N(3) C(7) Y
N(5) C(15) Z N(5) C(16) Y
N(4) C(11) Z N(4) O(4) Y
C(1) C(6) X C(1) C(2) Y
C(2) C(3) X C(2) C(1) Y
C(3) C(4) X C(3) C(2) Y
C(4) C(3) X C(4) C(5) Y
C(5) C(6) X C(5) C(4) Y
C(6) C(1) X C(6) C(5) Y
C(7) O(1) Z C(7) N(3) Y
C(8) C(9) X C(8) C(13) Y
C(9) C(10) X C(9) C(8) Y
C(10) C(11) X C(10) C(9) Y
C(11) C(12) X C(11) C(10) Y
C(12) C(13) X C(12) C(11) Y
C(13) C(8) X C(13) C(12) Y
C(14) N(5) Z C(14) H(14B) Y
C(15) N(5) Z C(15) H(15A) Y
C(16) N(5) Z C(16) H(16A) Y
C(17) N(5) Z C(17) H(17B) Y
H(2) C(2) Z H(2) C(3) Y
H(3) C(3) Z H(3) C(2) Y
H(5) C(5) Z H(5) C(6) Y
H(6) C(6) Z H(6) C(5) Y
H(9) C(9) Z H(9) C(10) Y
H(10) C(10) Z H(10) C(9) Y
H(12) C(12) Z H(12) C(13) Y
H(13) C(13) Z H(13) C(12) Y
H(14A) C(14) Z H(14A) H(14C) Y
H(14B) C(14) Z H(14B) H(14C) Y
H(14C) C(14) Z H(14C) H(14A) Y
H(15A) C(15) Z H(15A) H(15C) Y
H(15B) C(15) Z H(15B) H(15C) Y
H(15C) C(15) Z H(15C) H(15A) Y
H(16A) C(16) Z H(16A) H(16B) Y
H(16B) C(16) Z H(16B) H(16A) Y
H(16C) C(16) Z H(16C) H(16B) Y
H(17A) C(17) Z H(17A) H(17C) Y
H(17B) C(17) Z H(17B) H(17C) Y
H(17C) C(17) Z H(17C) H(17B) Y
H(2A) N(2) Z H(2A) C(7) Y
H(3A) N(3) Z H(3A) C(7) Y

loop_
_atom_rho_multipole_atom_label
_atom_rho_multipole_coeff_Pv
_atom_rho_multipole_coeff_P00
_atom_rho_multipole_coeff_P11
_atom_rho_multipole_coeff_P1-1
_atom_rho_multipole_coeff_P10
_atom_rho_multipole_coeff_P20
_atom_rho_multipole_coeff_P21
_atom_rho_multipole_coeff_P2-1
_atom_rho_multipole_coeff_P22
_atom_rho_multipole_coeff_P2-2
_atom_rho_multipole_coeff_P30
_atom_rho_multipole_coeff_P31
_atom_rho_multipole_coeff_P3-1
_atom_rho_multipole_coeff_P32
_atom_rho_multipole_coeff_P3-2
_atom_rho_multipole_coeff_P33
_atom_rho_multipole_coeff_P3-3
_atom_rho_multipole_coeff_P40
_atom_rho_multipole_coeff_P41
_atom_rho_multipole_coeff_P4-1
_atom_rho_multipole_coeff_P42
_atom_rho_multipole_coeff_P4-2
_atom_rho_multipole_coeff_P43
_atom_rho_multipole_coeff_P4-3
_atom_rho_multipole_coeff_P44
_atom_rho_multipole_coeff_P4-4
_atom_rho_multipole_kappa
_atom_rho_multipole_kappa_prime0
_atom_rho_multipole_kappa_prime1
_atom_rho_multipole_kappa_prime2
_atom_rho_multipole_kappa_prime3
_atom_rho_multipole_kappa_prime4
_atom_rho_multipole_radial_slater_n0
_atom_rho_multipole_radial_slater_zeta0
_atom_rho_multipole_radial_slater_n1
_atom_rho_multipole_radial_slater_zeta1
_atom_rho_multipole_radial_slater_n2
_atom_rho_multipole_radial_slater_zeta2
_atom_rho_multipole_radial_slater_n3
_atom_rho_multipole_radial_slater_zeta3
_atom_rho_multipole_radial_slater_n4
_atom_rho_multipole_radial_slater_zeta4
CL(1) 7.34(4) 0 0.042(12) 0.059(12) 0.034(12) 0.005(13) 0.018(13) 0.041(12) 0.063(13) -0.038(13) -0.012(11) -0.025(10) -0.041(10) 0.009(10) 0.041(10) 0.070(10) 0.032(10) 0.040(12) -0.018(11) -0.019(10) -0.007(11) 0.000(11) 0.011(11) 0.026(11) 0.017(11) -0.030(11) 1.045(3) 1 1 1 1 1 4 4.2587714285714 4 4.2587714285714 4 4.2587714285714 4 4.2587714285714 4 4.2587714285714
O(1) 6.37(4) 0 -0.072(12) -0.001(10) -0.002(11) -0.056(12) 0.021(11) -0.012(11) -0.054(11) -0.006(11) -0.013(9) 0.011(9) 0.015(9) 0.007(8) 0.012(8) 0.027(8) 0.006(8) 0.017(12) 0.017(11) -0.017(11) 0.008(11) 0.001(11) 0.000(10) 0.010(10) -0.012(10) 0.003(10) 0.987(3) 1 1 1 1 1 2 4.466 2 4.466 2 4.466 3 4.466 4 4.466
O(2) 6.34(2) 0 -0.043(10) -0.007(9) 0.016(9) -0.054(11) -0.005(9) -0.029(9) -0.088(10) 0.024(9) 0.013(8) 0.002(8) -0.013(7) 0.019(7) -0.007(7) 0.063(7) 0.017(7) 0.007(10) 0.006(9) -0.011(9) -0.011(9) 0.004(9) 0.002(8) 0.001(8) 0.027(8) 0.011(8) 0.9948(17) 1 1 1 1 1 2 4.466 2 4.466 2 4.466 3 4.466 4 4.466
O(3) 6.3446 0 -0.0426 -0.0073 0.0156 -0.0535 -0.0052 -0.0286 -0.0884 0.0239 0.0125 0.0023 -0.0132 0.0188 -0.0067 0.0632 0.0173 0.0073 0.0059 -0.0112 -0.0106 0.0039 0.0021 0.0005 0.0267 0.0111 0.9948(17) 1 1 1 1 1 2 4.466 2 4.466 2 4.466 3 4.466 4 4.466
O(5) 6.2973 0 -0.0134 0.0164 0.0868 -0.0203 -0.0009 0.0167 -0.1068 0.0111 -0.0451 0.0864 0.0534 0.015 0.0787 0.0366 0.0266 -0.0111 -0.0267 -0.0026 -0.0033 0 0.0071 0.007 0.0172 0.0053 0.9948(17) 1 1 1 1 1 2 4.466 2 4.466 2 4.466 3 4.466 4 4.466
O(4) 6.30(2) 0 -0.013(12) 0.016(10) 0.087(9) -0.020(12) -0.001(10) 0.017(10) -0.107(11) 0.011(11) -0.045(8) 0.086(8) 0.053(8) 0.015(7) 0.079(7) 0.037(8) 0.027(8) -0.011(11) -0.027(9) -0.003(9) -0.003(10) 0.000(10) 0.007(9) 0.007(9) 0.017(10) 0.005(9) 0.9948(17) 1 1 1 1 1 2 4.466 2 4.466 2 4.466 3 4.466 4 4.466
N(1) 4.87(4) 0 0 0 0.042(12) 0.064(12) 0 0 -0.133(13) 0 0.192(12) 0 0 0.138(12) 0 0 0 0.036(15) 0 0 0.017(15) 0 0 0 0.013(13) 0 1.010(3) 1 1 1 1 1 2 3.83936 2 3.83936 2 3.83936 3 3.83936 4 3.83936
N(2) 5.33(4) 0 -0.048(12) -0.027(12) 0.001(11) -0.019(12) -0.018(11) -0.003(10) -0.016(11) 0.020(11) -0.002(10) 0.008(10) 0.030(10) -0.010(10) 0.005(10) 0.185(10) 0.047(10) 0.034(13) 0.005(12) 0.020(12) -0.005(12) -0.005(12) 0.006(12) -0.001(12) -0.008(12) -0.009(12) 0.997(3) 1 1 1 1 1 2 3.83936 2 3.83936 2 3.83936 3 3.83936 4 3.83936
N(3) 5.32(4) 0 -0.031(11) -0.025(12) 0.006(11) -0.012(11) -0.030(11) 0.016(10) -0.010(11) 0.030(11) 0.014(10) 0.001(10) 0.010(10) 0.029(10) -0.015(10) 0.190(10) 0.043(9) 0.052(13) -0.022(12) -0.035(12) 0.014(12) -0.010(12) -0.019(12) -0.017(12) -0.023(12) -0.020(12) 0.997(3) 1 1 1 1 1 2 3.83936 2 3.83936 2 3.83936 3 3.83936 4 3.83936
N(5) 5.36(5) 0 0.000(11) 0.012(11) -0.012(10) -0.002(11) 0.010(10) -0.020(10) -0.021(10) -0.009(10) 0.198(10) -0.005(10) 0.004(10) 0.000(10) -0.006(10) 0.000(9) -0.166(9) 0.020(13) 0.002(12) -0.018(12) -0.007(12) -0.008(12) -0.012(12) 0.056(12) 0.008(12) 0.005(11) 0.988(4) 1 1 1 1 1 2 3.83936 2 3.83936 2 3.83936 3 3.83936 4 3.83936
N(4) 4.96(4) 0 0 0 0.003(14) 0.079(13) 0 0 -0.157(15) 0 0.222(13) 0 0 0.164(14) 0 0 0 0.056(17) 0 0 -0.018(17) 0 0 0 0.017(15) 0 1.010(3) 1 1 1 1 1 2 3.83936 2 3.83936 2 3.83936 3 3.83936 4 3.83936
C(1) 4.03(3) 0 0.060(14) 0.121(14) -0.012(13) -0.089(13) 0.026(12) 0.019(12) 0.060(13) -0.096(13) -0.012(14) 0.017(13) 0.008(13) -0.008(13) -0.003(13) 0.286(14) 0.019(13) 0 0 0 0 0 0 0 0 0 1.027(2) 1 1 1 1 1 2 3.1762 2 3.1762 2 3.1762 3 3.1762 4 3.1762
C(2) 4.08(4) 0 0.016(15) -0.018(15) 0.012(13) -0.191(13) -0.003(13) 0.003(12) -0.003(13) 0.009(14) -0.007(14) 0.019(14) 0.031(13) 0.004(13) 0.000(13) 0.236(14) -0.008(14) 0 0 0 0 0 0 0 0 0 1.027(2) 1 1 1 1 1 2 3.1762 2 3.1762 2 3.1762 3 3.1762 4 3.1762
C(3) 4.08(4) 0 -0.005(14) 0.010(15) 0.000(13) -0.157(13) -0.001(12) -0.002(12) -0.004(13) -0.003(13) -0.005(14) 0.011(13) 0.036(13) -0.011(13) -0.001(13) 0.244(14) -0.002(14) 0 0 0 0 0 0 0 0 0 1.027(2) 1 1 1 1 1 2 3.1762 2 3.1762 2 3.1762 3 3.1762 4 3.1762
C(4) 3.91(3) 0 0.046(14) 0.060(14) -0.010(12) -0.171(13) -0.029(12) -0.008(12) 0.013(13) -0.056(13) 0.006(13) 0.005(13) 0.023(13) 0.008(13) -0.004(13) 0.278(14) 0.018(14) 0 0 0 0 0 0 0 0 0 1.027(2) 1 1 1 1 1 2 3.1762 2 3.1762 2 3.1762 3 3.1762 4 3.1762
C(5) 3.98(4) 0 0.014(15) -0.021(14) 0.003(13) -0.167(13) 0.027(12) 0.009(12) 0.015(13) 0.018(13) 0.010(14) 0.017(13) 0.027(13) -0.006(13) 0.000(13) 0.260(14) -0.009(13) 0 0 0 0 0 0 0 0 0 1.027(2) 1 1 1 1 1 2 3.1762 2 3.1762 2 3.1762 3 3.1762 4 3.1762
C(6) 4.03(4) 0 -0.023(15) 0.006(15) 0.001(13) -0.188(13) 0.013(12) 0.000(12) -0.014(13) 0.008(13) -0.016(14) 0.003(13) 0.028(13) -0.002(13) 0.017(13) 0.226(14) -0.019(13) 0 0 0 0 0 0 0 0 0 1.027(2) 1 1 1 1 1 2 3.1762 2 3.1762 2 3.1762 3 3.1762 4 3.1762
C(7) 3.73(6) 0 -0.002(12) -0.019(14) 0.120(15) 0.222(15) -0.024(12) 0.003(13) -0.102(13) -0.007(12) 0.284(17) 0.000(14) 0.005(15) 0.211(15) -0.007(14) 0.005(13) -0.007(13) 0 0 0 0 0 0 0 0 0 1.035(7) 1 1 1 1 1 2 3.1762 2 3.1762 2 3.1762 3 3.1762 4 3.1762
C(8) 3.93(4) 0 0.030(14) 0.060(14) 0.000(13) -0.167(13) -0.012(12) -0.003(12) 0.011(13) -0.066(13) 0.024(14) 0.005(13) 0.014(13) 0.003(14) 0.004(13) 0.288(15) 0.023(14) 0 0 0 0 0 0 0 0 0 1.028(2) 1 1 1 1 1 2 3.1762 2 3.1762 2 3.1762 3 3.1762 4 3.1762
C(9) 4.05(4) 0 0.002(15) 0.023(15) -0.007(13) -0.149(14) -0.022(13) -0.007(13) 0.005(14) 0.021(14) 0.008(15) 0.013(14) 0.044(14) 0.002(14) -0.025(14) 0.254(15) 0.020(14) 0 0 0 0 0 0 0 0 0 1.028(2) 1 1 1 1 1 2 3.1762 2 3.1762 2 3.1762 3 3.1762 4 3.1762
C(10) 4.06(4) 0 0.023(16) 0.008(16) -0.003(13) -0.201(15) 0.001(14) 0.010(13) 0.011(15) -0.011(15) 0.009(15) 0.032(15) 0.033(14) 0.001(15) 0.006(14) 0.273(16) -0.015(15) 0 0 0 0 0 0 0 0 0 1.028(2) 1 1 1 1 1 2 3.1762 2 3.1762 2 3.1762 3 3.1762 4 3.1762
C(11) 3.99(4) 0 0.064(15) 0.061(15) 0.000(13) -0.088(14) 0.009(13) 0.029(12) 0.053(14) -0.107(14) 0.020(14) -0.011(14) 0.038(13) -0.002(14) 0.008(14) 0.232(16) 0.002(15) 0 0 0 0 0 0 0 0 0 1.028(2) 1 1 1 1 1 2 3.1762 2 3.1762 2 3.1762 3 3.1762 4 3.1762
C(12) 3.98(4) 0 0.052(15) -0.003(16) 0.008(13) -0.190(14) 0.016(13) 0.001(13) 0.021(14) 0.021(15) 0.017(14) -0.011(14) 0.045(13) 0.019(14) -0.014(14) 0.267(15) 0.009(14) 0 0 0 0 0 0 0 0 0 1.028(2) 1 1 1 1 1 2 3.1762 2 3.1762 2 3.1762 3 3.1762 4 3.1762
C(13) 3.99(4) 0 -0.030(15) -0.001(15) -0.002(13) -0.152(13) 0.011(12) -0.015(12) -0.011(13) 0.030(14) 0.000(14) 0.032(13) 0.030(13) 0.008(13) 0.003(13) 0.247(14) -0.016(14) 0 0 0 0 0 0 0 0 0 1.028(2) 1 1 1 1 1 2 3.1762 2 3.1762 2 3.1762 3 3.1762 4 3.1762
C(14) 3.91(6) 0 -0.015(18) 0.011(18) -0.081(14) -0.130(15) -0.022(14) -0.005(14) 0.009(15) 0.031(15) 0.220(16) 0.010(14) -0.017(14) -0.009(15) 0.011(15) 0.007(14) -0.156(15) 0 0 0 0 0 0 0 0 0 1.045(5) 1 1 1 1 1 2 3.1762 2 3.1762 2 3.1762 3 3.1762 4 3.1762
C(15) 3.85(6) 0 -0.07(2) 0.034(18) -0.041(15) -0.090(15) 0.019(15) 0.016(14) -0.039(16) 0.012(17) 0.196(17) 0.016(15) -0.032(14) -0.004(15) -0.023(16) 0.000(15) -0.102(16) 0 0 0 0 0 0 0 0 0 1.045(5) 1 1 1 1 1 2 3.1762 2 3.1762 2 3.1762 3 3.1762 4 3.1762
C(16) 3.95(6) 0 -0.019(17) -0.030(17) -0.087(14) -0.076(14) 0.019(13) -0.015(13) 0.006(14) 0.011(14) 0.218(16) 0.021(14) 0.018(14) -0.016(14) -0.017(14) 0.019(13) -0.168(15) 0 0 0 0 0 0 0 0 0 1.045(5) 1 1 1 1 1 2 3.1762 2 3.1762 2 3.1762 3 3.1762 4 3.1762
C(17) 3.90(6) 0 0.021(17) -0.039(18) -0.077(15) -0.129(15) -0.004(13) 0.015(14) 0.030(15) -0.037(15) 0.220(16) 0.000(14) 0.000(14) -0.009(14) 0.004(15) 0.019(14) -0.174(15) 0 0 0 0 0 0 0 0 0 1.045(5) 1 1 1 1 1 2 3.1762 2 3.1762 2 3.1762 3 3.1762 4 3.1762
H(2) 0.88(2) 0 0 0 0.139(16) 0 0 0 0 0 0 0 0 0 0 0 0 0 0 0 0 0 0 0 0 0 1.2 1.2 1.2 1.2 1.2 1.2 0 2 1 2 2 2 3 2 4 2
H(3) 0.85(2) 0 0 0 0.135(15) 0 0 0 0 0 0 0 0 0 0 0 0 0 0 0 0 0 0 0 0 0 1.2 1.2 1.2 1.2 1.2 1.2 0 2 1 2 2 2 3 2 4 2
H(5) 0.81(2) 0 0 0 0.163(16) 0 0 0 0 0 0 0 0 0 0 0 0 0 0 0 0 0 0 0 0 0 1.2 1.2 1.2 1.2 1.2 1.2 0 2 1 2 2 2 3 2 4 2
H(6) 0.85(2) 0 0 0 0.129(15) 0 0 0 0 0 0 0 0 0 0 0 0 0 0 0 0 0 0 0 0 0 1.2 1.2 1.2 1.2 1.2 1.2 0 2 1 2 2 2 3 2 4 2
H(9) 0.80(2) 0 0 0 0.174(17) 0 0 0 0 0 0 0 0 0 0 0 0 0 0 0 0 0 0 0 0 0 1.2 1.2 1.2 1.2 1.2 1.2 0 2 1 2 2 2 3 2 4 2
H(10) 0.83(2) 0 0 0 0.132(17) 0 0 0 0 0 0 0 0 0 0 0 0 0 0 0 0 0 0 0 0 0 1.2 1.2 1.2 1.2 1.2 1.2 0 2 1 2 2 2 3 2 4 2
H(12) 0.86(2) 0 0 0 0.130(17) 0 0 0 0 0 0 0 0 0 0 0 0 0 0 0 0 0 0 0 0 0 1.2 1.2 1.2 1.2 1.2 1.2 0 2 1 2 2 2 3 2 4 2
H(13) 0.84(2) 0 0 0 0.164(16) 0 0 0 0 0 0 0 0 0 0 0 0 0 0 0 0 0 0 0 0 0 1.2 1.2 1.2 1.2 1.2 1.2 0 2 1 2 2 2 3 2 4 2
H(14A) 0.97(3) 0 0 0 0.144(19) 0 0 0 0 0 0 0 0 0 0 0 0 0 0 0 0 0 0 0 0 0 1.2 1.2 1.2 1.2 1.2 1.2 0 2 1 2 2 2 3 2 4 2
H(14B) 0.95(3) 0 0 0 0.093(19) 0 0 0 0 0 0 0 0 0 0 0 0 0 0 0 0 0 0 0 0 0 1.2 1.2 1.2 1.2 1.2 1.2 0 2 1 2 2 2 3 2 4 2
H(14C) 0.91(2) 0 0 0 0.133(19) 0 0 0 0 0 0 0 0 0 0 0 0 0 0 0 0 0 0 0 0 0 1.2 1.2 1.2 1.2 1.2 1.2 0 2 1 2 2 2 3 2 4 2
H(15A) 0.97(3) 0 0 0 0.116(19) 0 0 0 0 0 0 0 0 0 0 0 0 0 0 0 0 0 0 0 0 0 1.2 1.2 1.2 1.2 1.2 1.2 0 2 1 2 2 2 3 2 4 2
H(15B) 0.96(3) 0 0 0 0.10(2) 0 0 0 0 0 0 0 0 0 0 0 0 0 0 0 0 0 0 0 0 0 1.2 1.2 1.2 1.2 1.2 1.2 0 2 1 2 2 2 3 2 4 2
H(15C) 1.02(3) 0 0 0 0.18(2) 0 0 0 0 0 0 0 0 0 0 0 0 0 0 0 0 0 0 0 0 0 1.2 1.2 1.2 1.2 1.2 1.2 0 2 1 2 2 2 3 2 4 2
H(16A) 0.98(3) 0 0 0 0.130(19) 0 0 0 0 0 0 0 0 0 0 0 0 0 0 0 0 0 0 0 0 0 1.2 1.2 1.2 1.2 1.2 1.2 0 2 1 2 2 2 3 2 4 2
H(16B) 0.94(3) 0 0 0 0.106(18) 0 0 0 0 0 0 0 0 0 0 0 0 0 0 0 0 0 0 0 0 0 1.2 1.2 1.2 1.2 1.2 1.2 0 2 1 2 2 2 3 2 4 2
H(16C) 0.93(2) 0 0 0 0.136(18) 0 0 0 0 0 0 0 0 0 0 0 0 0 0 0 0 0 0 0 0 0 1.2 1.2 1.2 1.2 1.2 1.2 0 2 1 2 2 2 3 2 4 2
H(17A) 0.92(2) 0 0 0 0.109(18) 0 0 0 0 0 0 0 0 0 0 0 0 0 0 0 0 0 0 0 0 0 1.2 1.2 1.2 1.2 1.2 1.2 0 2 1 2 2 2 3 2 4 2
H(17B) 0.98(3) 0 0 0 0.136(19) 0 0 0 0 0 0 0 0 0 0 0 0 0 0 0 0 0 0 0 0 0 1.2 1.2 1.2 1.2 1.2 1.2 0 2 1 2 2 2 3 2 4 2
H(17C) 0.95(2) 0 0 0 0.129(18) 0 0 0 0 0 0 0 0 0 0 0 0 0 0 0 0 0 0 0 0 0 1.2 1.2 1.2 1.2 1.2 1.2 0 2 1 2 2 2 3 2 4 2
H(2A) 0.77(2) 0 0 0 0.097(16) 0 0 0 0 0 0 0 0 0 0 0 0 0 0 0 0 0 0 0 0 0 1.2 1.2 1.2 1.2 1.2 1.2 0 2 1 2 2 2 3 2 4 2
H(3A) 0.76(2) 0 0 0 0.124(17) 0 0 0 0 0 0 0 0 0 0 0 0 0 0 0 0 0 0 0 0 0 1.2 1.2 1.2 1.2 1.2 1.2 0 2 1 2 2 2 3 2 4 2

loop_
_atom_site_aniso_label
_atom_site_aniso_U_11
_atom_site_aniso_U_22
_atom_site_aniso_U_33
_atom_site_aniso_U_23
_atom_site_aniso_U_13
_atom_site_aniso_U_12
CL(1) 0.01775(4) 0.01197(3) 0.01799(4) -0.00106(2) -0.00054(2) -0.00391(2)
O(1) 0.01673(13) 0.01121(12) 0.01662(13) 0.00174(10) -0.00217(11) -0.00134(10)
O(2) 0.02944(17) 0.01401(12) 0.01904(14) -0.00230(10) -0.00223(13) 0.00176(12)
O(3) 0.01950(13) 0.02189(14) 0.01915(13) -0.00571(11) 0.00267(11) -0.00693(12)
O(5) 0.01735(13) 0.02823(18) 0.01703(14) 0.00086(13) -0.00193(11) -0.00009(13)
O(4) 0.02052(15) 0.0332(2) 0.0328(2) -0.01866(17) 0.00286(14) -0.00515(14)
N(1) 0.01425(9) 0.01499(10) 0.01381(8) -0.00301(9) -0.00338(9) -0.00135(9)
N(2) 0.01531(11) 0.01024(10) 0.01327(11) -0.00055(9) -0.00213(9) -0.00177(9)
N(3) 0.01314(11) 0.01088(10) 0.01494(11) -0.00064(9) -0.00216(9) -0.00188(9)
N(5) 0.01356(11) 0.01105(10) 0.01298(11) -0.00078(8) -0.00339(9) -0.00117(9)
N(4) 0.01164(10) 0.02572(17) 0.01727(12) -0.00628(9) -0.00330(10) -0.00077(9)
C(1) 0.01280(10) 0.01260(11) 0.01220(10) -0.00118(8) -0.00384(8) -0.00194(9)
C(2) 0.01564(11) 0.01310(11) 0.01231(11) -0.00042(9) -0.00274(9) -0.00386(9)
C(3) 0.01642(12) 0.01114(10) 0.01262(11) 0.00015(8) -0.00339(9) -0.00329(9)
C(4) 0.01259(10) 0.01056(10) 0.01150(10) -0.00023(8) -0.00418(8) -0.00195(8)
C(5) 0.01422(11) 0.01111(10) 0.01274(10) 0.00072(8) -0.00295(9) -0.00123(9)
C(6) 0.01449(11) 0.01119(10) 0.01406(11) 0.00036(9) -0.00343(9) -0.00058(9)
C(7) 0.01225(10) 0.01053(10) 0.01283(10) 0.00013(8) -0.00400(9) -0.00150(8)
C(8) 0.01072(10) 0.01181(10) 0.01486(11) -0.00114(9) -0.00371(9) -0.00173(8)
C(9) 0.01389(11) 0.01224(11) 0.02135(14) -0.00253(10) -0.00179(11) -0.00212(9)
C(10) 0.01340(12) 0.01513(13) 0.02288(15) -0.00552(11) -0.00189(11) -0.00162(10)
C(11) 0.01103(10) 0.01881(13) 0.01612(12) -0.00401(10) -0.00373(9) -0.00124(10)
C(12) 0.01274(11) 0.01733(13) 0.01426(11) -0.00013(10) -0.00348(9) -0.00146(10)
C(13) 0.01286(11) 0.01304(11) 0.01489(11) -0.00011(9) -0.00344(9) -0.00096(9)
C(14) 0.02351(16) 0.01790(14) 0.01642(13) -0.00518(11) -0.00138(12) -0.00209(12)
C(15) 0.0328(2) 0.01237(13) 0.02669(18) 0.00295(12) -0.01481(17) -0.00519(13)
C(16) 0.01483(12) 0.02200(15) 0.01702(13) 0.00114(12) -0.00551(11) -0.00194(11)
C(17) 0.01298(12) 0.02362(16) 0.02027(14) -0.00461(13) -0.00266(11) -0.00219(11)
H(2) 0.037328 0.029774 0.024296 0.001627 0.004094 -0.010594
H(3) 0.043373 0.016093 0.031697 0.002779 -0.002603 -0.004446
H(5) 0.035928 0.023235 0.025464 0.004164 0.002988 -0.006156
H(6) 0.042896 0.015953 0.032872 0.001448 -0.004474 0.001074
H(9) 0.036029 0.020677 0.041977 0.001498 0.003431 -0.005063
H(10) 0.036137 0.02331 0.047659 -0.010637 0.002063 0.001065
H(12) 0.034396 0.030232 0.029065 0.00534 0.001066 -0.005031
H(13) 0.03576 0.019538 0.031958 -0.001438 -0.000498 0.000222
H(14A) 0.055838 0.052378 0.037147 -0.012466 -0.024336 -0.001119
H(14B) 0.034252 0.061114 0.04041 -0.016185 0.008697 -0.011143
H(14C) 0.065975 0.02122 0.045739 -0.004373 -0.009156 -0.003064
H(15A) 0.069415 0.036976 0.060087 0.011177 -0.045883 -0.008572
H(15B) 0.074349 0.025965 0.052098 -0.012738 -0.022711 -0.001146
H(15C) 0.04803 0.043189 0.054146 0.013252 -0.00849 -0.020992
H(16A) 0.0458 0.053311 0.035937 -0.018404 -0.017377 0.002396
H(16B) 0.052072 0.033045 0.051247 0.014361 -0.026107 -0.00645
H(16C) 0.022402 0.068632 0.041408 0.00423 -0.00597 -0.012559
H(17A) 0.031181 0.066171 0.046162 -0.00341 -0.020916 -0.006394
H(17B) 0.039406 0.03727 0.051194 0.009901 -0.00422 -0.01352
H(17C) 0.03472 0.058906 0.04348 -0.028135 0.000672 -0.002138
H(2A) 0.037399 0.014613 0.037621 0.001157 0.003864 -0.005771
H(3A) 0.048162 0.016576 0.038394 0.003261 0.009821 -0.003944

loop_
_atom_site_label
_atom_site_fract_x
_atom_site_fract_y
_atom_site_fract_z
_atom_site_U_iso_or_equiv
_atom_site_occupancy
_atom_site_symmetry_multiplicity
CL(1) 1.203476(11) 0.123193(7) 0.095406(7) 0.017 1 2
O(1) 1.34356(6) 0.52927(3) -0.06468(4) 0.016 1 2
O(2) 0.63509(7) 0.81463(3) 0.38068(4) 0.022 1 2
O(3) 0.52597(6) 0.66088(4) 0.48646(4) 0.021 1 2
O(5) 2.09542(6) 0.31852(4) -0.53876(4) 0.022 1 2
O(4) 2.04066(6) 0.13495(5) -0.51531(5) 0.03 1 2
N(1) 0.63475(4) 0.70625(3) 0.39851(3) 0.014 1 2
N(2) 1.17874(5) 0.40552(3) 0.08537(3) 0.013 1 2
N(3) 1.42212(5) 0.32563(3) -0.06304(3) 0.013 1 2
N(5) 1.35971(5) 0.88271(3) -0.25479(3) 0.013 1 2
N(4) 2.00664(5) 0.23744(3) -0.48366(3) 0.018 1 2
C(1) 0.77089(4) 0.63022(3) 0.31345(3) 0.012 1 2
C(2) 0.78790(5) 0.50784(3) 0.34006(3) 0.014 1 2
C(3) 0.92491(5) 0.43631(3) 0.26149(3) 0.014 1 2
C(4) 1.04397(4) 0.48534(3) 0.15602(3) 0.011 1 2
C(5) 1.02093(5) 0.60871(3) 0.12942(3) 0.013 1 2
C(6) 0.88480(5) 0.68077(3) 0.20886(3) 0.014 1 2
C(7) 1.31752(4) 0.42987(3) -0.01893(3) 0.012 1 2
C(8) 1.56723(4) 0.31151(3) -0.16814(3) 0.012 1 2
C(9) 1.64695(5) 0.19346(3) -0.19231(4) 0.017 1 2
C(10) 1.78923(5) 0.16868(3) -0.29626(4) 0.018 1 2
C(11) 1.85558(5) 0.26323(3) -0.37520(3) 0.015 1 2
C(12) 1.78278(5) 0.38081(3) -0.35238(3) 0.015 1 2
C(13) 1.63666(5) 0.40528(3) -0.24908(3) 0.014 1 2
C(14) 1.29100(7) 0.96433(4) -0.15578(4) 0.02 1 2
C(15) 1.35746(8) 0.75779(4) -0.20220(5) 0.023 1 2
C(16) 1.23562(5) 0.90665(4) -0.33376(4) 0.018 1 2
C(17) 1.55514(5) 0.90030(4) -0.32698(4) 0.019 1 2
H(2) 0.695717 0.46949 0.420138 0.033 1 2
H(3) 0.945101 0.341349 0.281007 0.033 1 2
H(5) 1.109888 0.648712 0.048992 0.031 1 2
H(6) 0.865915 0.776015 0.19123 0.033 1 2
H(9) 1.598241 0.12038 -0.129943 0.037 1 2
H(10) 1.849349 0.078144 -0.315183 0.039 1 2
H(12) 1.841338 0.451949 -0.413835 0.034 1 2
H(13) 1.575612 0.495599 -0.229759 0.032 1 2
H(14A) 1.378913 0.943365 -0.100441 0.046 1 2
H(14B) 1.151142 0.952244 -0.108219 0.048 1 2
H(14C) 1.295868 1.052354 -0.193935 0.046 1 2
H(15A) 1.446717 0.742293 -0.147601 0.05 1 2
H(15B) 1.405042 0.702285 -0.273993 0.05 1 2
H(15C) 1.217815 0.74911 -0.150982 0.05 1 2
H(16A) 1.289161 0.847177 -0.402109 0.044 1 2
H(16B) 1.238426 0.995816 -0.368661 0.044 1 2
H(16C) 1.098893 0.892603 -0.280933 0.045 1 2
H(17A) 1.638374 0.883834 -0.268608 0.046 1 2
H(17B) 1.554493 0.9889 -0.363968 0.045 1 2
H(17C) 1.601529 0.840855 -0.395417 0.047 1 2
H(2A) 1.170294 0.318793 0.10896 0.033 1 2
H(3A) 1.375814 0.250567 -0.019047 0.04 1 2

loop_
_atom_type_symbol
_atom_type_description
_atom_type_scat_dispersion_real
_atom_type_scat_dispersion_imag
_atom_type_scat_source
C C 0.0033 0.0016 'International Tables Vol C Tables 4.2.6.8 and 6.1.1.4'
H H 0.0000 0.0000 'International Tables Vol C Tables 4.2.6.8 and 6.1.1.4'
N N 0.0061 0.0033 'International Tables Vol C Tables 4.2.6.8 and 6.1.1.4'
O O 0.0106 0.0060 'International Tables Vol C Tables 4.2.6.8 and 6.1.1.4'
Cl Cl 0.1484 0.1585 'International Tables Vol C Tables 4.2.6.8 and 6.1.1.4'

loop_
_geom_angle_atom_site_label_1
_geom_angle_atom_site_label_2
_geom_angle_atom_site_label_3
_geom_angle
_geom_angle_site_symmetry_1
_geom_angle_site_symmetry_2
_geom_angle_site_symmetry_3
_geom_angle_publ_flag
O(2) N(1) O(3) 122.54(4) 1_555 1_555 1_555 yes
O(2) N(1) C(1) 118.37(3) 1_555 1_555 1_555 yes
O(3) N(1) C(1) 119.08(3) 1_555 1_555 1_555 yes
C(4) N(2) C(7) 127.88(3) 1_555 1_555 1_555 yes
C(4) N(2) H(2A) 116.67(3) 1_555 1_555 1_555 yes
C(7) N(2) H(2A) 115.29(3) 1_555 1_555 1_555 yes
C(7) N(3) C(8) 127.90(3) 1_555 1_555 1_555 yes
C(7) N(3) H(3A) 115.60(3) 1_555 1_555 1_555 yes
C(8) N(3) H(3A) 115.93(3) 1_555 1_555 1_555 yes
O(5) N(4) O(4) 123.62(5) 1_555 1_555 1_555 yes
O(5) N(4) C(11) 118.42(4) 1_555 1_555 1_555 yes
O(4) N(4) C(11) 117.96(4) 1_555 1_555 1_555 yes
N(1) C(1) C(2) 118.87(3) 1_555 1_555 1_555 yes
N(1) C(1) C(6) 119.51(3) 1_555 1_555 1_555 yes
C(2) C(1) C(6) 121.60(3) 1_555 1_555 1_555 yes
C(1) C(2) C(3) 118.53(3) 1_555 1_555 1_555 yes
C(1) C(2) H(2) 120.90(3) 1_555 1_555 1_555 yes
C(3) C(2) H(2) 120.56(3) 1_555 1_555 1_555 yes
C(2) C(3) C(4) 120.98(3) 1_555 1_555 1_555 yes
C(2) C(3) H(3) 120.40(3) 1_555 1_555 1_555 yes
C(4) C(3) H(3) 118.60(3) 1_555 1_555 1_555 yes
N(2) C(4) C(3) 115.96(3) 1_555 1_555 1_555 yes
N(2) C(4) C(5) 124.54(3) 1_555 1_555 1_555 yes
C(3) C(4) C(5) 119.49(3) 1_555 1_555 1_555 yes
C(4) C(5) C(6) 119.58(3) 1_555 1_555 1_555 yes
C(4) C(5) H(5) 121.09(3) 1_555 1_555 1_555 yes
C(6) C(5) H(5) 119.32(3) 1_555 1_555 1_555 yes
C(1) C(6) C(5) 119.78(3) 1_555 1_555 1_555 yes
C(1) C(6) H(6) 119.20(3) 1_555 1_555 1_555 yes
C(5) C(6) H(6) 121.01(3) 1_555 1_555 1_555 yes
O(1) C(7) N(2) 124.78(3) 1_555 1_555 1_555 yes
O(1) C(7) N(3) 125.22(3) 1_555 1_555 1_555 yes
N(2) C(7) N(3) 110.00(3) 1_555 1_555 1_555 yes
N(3) C(8) C(9) 115.72(3) 1_555 1_555 1_555 yes
N(3) C(8) C(13) 124.56(3) 1_555 1_555 1_555 yes
C(9) C(8) C(13) 119.73(3) 1_555 1_555 1_555 yes
C(8) C(9) C(10) 120.69(3) 1_555 1_555 1_555 yes
C(8) C(9) H(9) 120.80(3) 1_555 1_555 1_555 yes
C(10) C(9) H(9) 118.51(3) 1_555 1_555 1_555 yes
C(9) C(10) C(11) 118.48(3) 1_555 1_555 1_555 yes
C(9) C(10) H(10) 120.68(4) 1_555 1_555 1_555 yes
C(11) C(10) H(10) 120.83(3) 1_555 1_555 1_555 yes
N(4) C(11) C(10) 118.56(3) 1_555 1_555 1_555 yes
N(4) C(11) C(12) 119.32(3) 1_555 1_555 1_555 yes
C(10) C(11) C(12) 122.12(3) 1_555 1_555 1_555 yes
C(11) C(12) C(13) 119.23(3) 1_555 1_555 1_555 yes
C(11) C(12) H(12) 120.11(3) 1_555 1_555 1_555 yes
C(13) C(12) H(12) 120.65(3) 1_555 1_555 1_555 yes
C(8) C(13) C(12) 119.71(3) 1_555 1_555 1_555 yes
C(8) C(13) H(13) 119.38(3) 1_555 1_555 1_555 yes
C(12) C(13) H(13) 120.91(3) 1_555 1_555 1_555 yes
H(14A) C(14) H(14B) 111.30(4) 1_555 1_555 1_555 yes
H(14A) C(14) H(14C) 110.95(4) 1_555 1_555 1_555 yes
H(14B) C(14) H(14C) 109.90(4) 1_555 1_555 1_555 yes
H(15A) C(15) H(15B) 111.74(5) 1_555 1_555 1_555 yes
H(15A) C(15) H(15C) 110.67(4) 1_555 1_555 1_555 yes
H(15B) C(15) H(15C) 111.67(4) 1_555 1_555 1_555 yes
H(16A) C(16) H(16B) 111.50(4) 1_555 1_555 1_555 yes
H(16A) C(16) H(16C) 111.13(4) 1_555 1_555 1_555 yes
H(16B) C(16) H(16C) 110.95(4) 1_555 1_555 1_555 yes
H(17A) C(17) H(17B) 110.21(4) 1_555 1_555 1_555 yes
H(17A) C(17) H(17C) 111.79(4) 1_555 1_555 1_555 yes
H(17B) C(17) H(17C) 110.31(4) 1_555 1_555 1_555 yes

loop_
_geom_bond_atom_site_label_1
_geom_bond_atom_site_label_2
_geom_bond_distance
_geom_bond_site_symmetry_1
_geom_bond_site_symmetry_2
_geom_bond_publ_flag
O(1) C(7) 1.2237(5) 1_555 1_555 yes
O(2) N(1) 1.2377(5) 1_555 1_555 yes
O(3) N(1) 1.2314(5) 1_555 1_555 yes
O(5) N(4) 1.2398(6) 1_555 1_555 yes
O(4) N(4) 1.2392(6) 1_555 1_555 yes
N(1) C(1) 1.4505(5) 1_555 1_555 yes
N(2) C(4) 1.3865(4) 1_555 1_555 yes
N(2) C(7) 1.3851(4) 1_555 1_555 yes
N(2) H(2A) 1.0090(3) 1_555 1_555 yes
N(3) C(7) 1.3817(4) 1_555 1_555 yes
N(3) C(8) 1.3866(5) 1_555 1_555 yes
N(3) H(3A) 1.0090(3) 1_555 1_555 yes
N(4) C(11) 1.4530(5) 1_555 1_555 yes
C(1) C(2) 1.3969(5) 1_555 1_555 yes
C(1) C(6) 1.3957(4) 1_555 1_555 yes
C(2) C(3) 1.3840(5) 1_555 1_555 yes
C(2) H(2) 1.0830(3) 1_555 1_555 yes
C(3) C(4) 1.4119(4) 1_555 1_555 yes
C(3) H(3) 1.0830(3) 1_555 1_555 yes
C(4) C(5) 1.4082(4) 1_555 1_555 yes
C(5) C(6) 1.3897(5) 1_555 1_555 yes
C(5) H(5) 1.0830(3) 1_555 1_555 yes
C(6) H(6) 1.0830(3) 1_555 1_555 yes
C(8) C(9) 1.4130(5) 1_555 1_555 yes
C(8) C(13) 1.4092(5) 1_555 1_555 yes
C(9) C(10) 1.3837(5) 1_555 1_555 yes
C(9) H(9) 1.0830(4) 1_555 1_555 yes
C(10) C(11) 1.3981(6) 1_555 1_555 yes
C(10) H(10) 1.0830(4) 1_555 1_555 yes
C(11) C(12) 1.3951(5) 1_555 1_555 yes
C(12) C(13) 1.3920(5) 1_555 1_555 yes
C(12) H(12) 1.0830(4) 1_555 1_555 yes
C(13) H(13) 1.0830(3) 1_555 1_555 yes
C(14) H(14A) 1.0590(5) 1_555 1_555 yes
C(14) H(14B) 1.0590(5) 1_555 1_555 yes
C(14) H(14C) 1.0590(4) 1_555 1_555 yes
C(15) H(15A) 1.0590(5) 1_555 1_555 yes
C(15) H(15B) 1.0590(5) 1_555 1_555 yes
C(15) H(15C) 1.0590(6) 1_555 1_555 yes
C(16) H(16A) 1.0590(4) 1_555 1_555 yes
C(16) H(16B) 1.0590(4) 1_555 1_555 yes
C(16) H(16C) 1.0590(4) 1_555 1_555 yes
C(17) H(17A) 1.0590(4) 1_555 1_555 yes
C(17) H(17B) 1.0590(5) 1_555 1_555 yes
C(17) H(17C) 1.0590(4) 1_555 1_555 yes
